data_7700401
loop_
_publ_author_name
'Janzen, Daron E.'
'Bruening, Meaghan A.'
'Mamiya, Arthur A.'
'Driscoll, Laura E.'
'da Silva Filho, Demetrio A.'

_publ_section_title
;
 Hemilabile bonding of 1-oxa-4,7-dithiacyclononane in cyclometallated
 palladium(ii) complexes.
;
_journal_issue 30
_journal_name_full 'Dalton transactions (Cambridge, England : 2003)'
_journal_page_first 11520
_journal_page_last 11535
_journal_paper_doi 10.1039/c9dt02059d
_journal_volume 48
_journal_year 2019
_chemical_formula_moiety 'C18 H20 N O Pd S3, F6 P'
_chemical_formula_sum 'C18 H20 F6 N O P Pd S3'
_chemical_formula_weight 613.91
_space_group_crystal_system triclinic
_space_group_IT_number 2
_space_group_name_Hall '-P 1'
_space_group_name_H-M_alt 'P -1'
_symmetry_space_group_name_Hall '-P 1'
_symmetry_space_group_name_H-M 'P -1'
_atom_sites_solution_hydrogens geom
_atom_sites_solution_primary direct
_atom_sites_solution_secondary difmap
_audit_update_record
;
2019-02-01 deposited with the CCDC.    2019-07-02 downloaded from the CCDC.
;
_cell_angle_alpha 84.736(6)
_cell_angle_beta 85.891(6)
_cell_angle_gamma 79.079(6)
_cell_formula_units_Z 2
_cell_length_a 6.826(2)
_cell_length_b 10.590(4)
_cell_length_c 15.068(5)
_cell_measurement_reflns_used 6980
_cell_measurement_temperature 173
_cell_measurement_theta_max 27.67
_cell_measurement_theta_min 3.04
_cell_volume 1063.3(6)
_computing_cell_refinement 'CrystalClear-SM Expert 2.0 r13'
_computing_data_collection 'CrystalClear-SM Expert 2.0 r13 (Rigaku, 2011)'
_computing_data_reduction 'CrystalClear-SM Expert 2.0 r13'
_computing_molecular_graphics 'CrystalStructure 4.1'
_computing_publication_material 'CrystalStructure 4.1 (Rigaku, 2014)'
_computing_structure_refinement 'SHELXL97 (Sheldrick, 2008)'
_computing_structure_solution 'SIR2004 (Burla, et al., 2005)'
_diffrn_ambient_temperature 173
_diffrn_detector_area_resol_mean 6.849
_diffrn_measured_fraction_theta_full 0.995
_diffrn_measured_fraction_theta_max 0.982
_diffrn_measurement_device_type 'Rigaku XtaLAB mini'
_diffrn_measurement_method \w
_diffrn_radiation_type 'Mo K\a'
_diffrn_radiation_wavelength 0.71075
_diffrn_reflns_av_R_equivalents 0.0172
_diffrn_reflns_av_unetI/netI 0.027
_diffrn_reflns_Laue_measured_fraction_full 0.995
_diffrn_reflns_Laue_measured_fraction_max 0.982
_diffrn_reflns_limit_h_max 8
_diffrn_reflns_limit_h_min -8
_diffrn_reflns_limit_k_max 13
_diffrn_reflns_limit_k_min -13
_diffrn_reflns_limit_l_max 19
_diffrn_reflns_limit_l_min -16
_diffrn_reflns_number 7477
_diffrn_reflns_point_group_measured_fraction_full 0.995
_diffrn_reflns_point_group_measured_fraction_max 0.982
_diffrn_reflns_theta_full 25.242
_diffrn_reflns_theta_max 27.486
_diffrn_reflns_theta_min 3.044
_diffrn_standards_number 0
_exptl_absorpt_coefficient_mu 1.307
_exptl_absorpt_correction_T_max 0.750
_exptl_absorpt_correction_T_min 0.644
_exptl_absorpt_correction_type multi-scan
_exptl_absorpt_process_details 'REQAB (Rigaku, 1998)'
_exptl_crystal_colour orange
_exptl_crystal_density_diffrn 1.917
_exptl_crystal_density_method 'not measured'
_exptl_crystal_description Prism
_exptl_crystal_F_000 612.00
_exptl_crystal_size_max 0.410
_exptl_crystal_size_mid 0.340
_exptl_crystal_size_min 0.220
_refine_diff_density_max 0.38
_refine_diff_density_min -0.92
_refine_ls_extinction_method none
_refine_ls_goodness_of_fit_ref 1.096
_refine_ls_hydrogen_treatment constr
_refine_ls_number_parameters 280
_refine_ls_number_reflns 4775
_refine_ls_number_restraints 0
_refine_ls_R_factor_all 0.0314
_refine_ls_R_factor_gt 0.0271
_refine_ls_shift/su_max 0.002
_refine_ls_structure_factor_coef Fsqd
_refine_ls_weighting_details 'w = 1/[\s^2^(Fo^2^)+(0.0331P)^2^+0.4641P] where P=(Fo^2^+2Fc^2^)/3'
_refine_ls_weighting_scheme calc
_refine_ls_wR_factor_gt 0.0676
_refine_ls_wR_factor_ref 0.0690
_reflns_number_gt 4283
_reflns_number_total 4775
_reflns_threshold_expression F^2^>2.0\s(F^2^)
_cod_data_source_file c9dt02059d2.cif
_cod_data_source_block 2c
_cod_depositor_comments 'Adding full bibliography for 7700398--7700405.cif.'
_cod_original_cell_volume 1063.4(6)
_cod_database_code 7700401
_shelxl_version_number 2013-3

loop_
_space_group_symop_id
_space_group_symop_operation_xyz
1 +X,+Y,+Z
2 -X,-Y,-Z

loop_
_atom_site_label
_atom_site_type_symbol
_atom_site_fract_x
_atom_site_fract_y
_atom_site_fract_z
_atom_site_U_iso_or_equiv
_atom_site_adp_type
_atom_site_occupancy
_atom_site_site_symmetry_order
_atom_site_calc_flag
_atom_site_refinement_flags_posn
_atom_site_refinement_flags_adp
Pd1 Pd 0.96517(3) 0.15380(2) 0.76328(2) 0.01745(6) Uani 1 1 d . .
S1 S 0.98268(9) 0.36703(5) 0.73163(4) 0.02084(13) Uani 1 1 d . .
S2 S 1.05150(10) 0.12187(6) 0.60931(4) 0.02437(14) Uani 1 1 d . .
S3 S 1.39365(10) 0.12123(6) 0.77069(5) 0.02601(14) Uani 1 1 d . .
P1 P 1.46588(10) 0.67273(6) 0.61387(4) 0.02460(15) Uani 1 1 d . .
F1 F 1.3487(3) 0.80969(15) 0.57472(12) 0.0420(4) Uani 1 1 d . .
F2 F 1.5146(3) 0.63231(16) 0.51428(11) 0.0426(4) Uani 1 1 d . .
F3 F 1.2619(3) 0.61757(17) 0.61855(12) 0.0394(4) Uani 1 1 d . .
F4 F 1.5784(3) 0.53567(18) 0.65241(14) 0.0540(5) Uani 1 1 d . .
F5 F 1.6682(3) 0.7290(2) 0.60885(12) 0.0491(5) Uani 1 1 d . .
F6 F 1.4145(3) 0.7165(2) 0.71273(11) 0.0485(5) Uani 1 1 d . .
O1 O 0.7268(3) 0.52205(19) 1.03173(14) 0.0383(5) Uani 1 1 d . .
N1 N 0.9120(3) -0.02968(19) 0.80145(14) 0.0207(4) Uani 1 1 d . .
C1 C 1.0276(4) 0.3893(2) 0.61024(16) 0.0247(5) Uani 1 1 d . .
H1A H 0.9543 0.4749 0.5881 0.030 Uiso 1 1 calc R U
H1B H 1.1719 0.3873 0.5959 0.030 Uiso 1 1 calc R U
C2 C 0.9607(4) 0.2851(3) 0.56288(17) 0.0275(6) Uani 1 1 d . .
H2A H 1.0074 0.2927 0.4992 0.033 Uiso 1 1 calc R U
H2B H 0.8128 0.3006 0.5655 0.033 Uiso 1 1 calc R U
C3 C 1.3213(4) 0.1094(3) 0.58873(18) 0.0294(6) Uani 1 1 d . .
H3A H 1.3639 0.0580 0.5367 0.035 Uiso 1 1 calc R U
H3B H 1.3496 0.1971 0.5722 0.035 Uiso 1 1 calc R U
C4 C 1.4475(4) 0.0493(3) 0.66560(19) 0.0314(6) Uani 1 1 d . .
H4A H 1.5891 0.0510 0.6469 0.038 Uiso 1 1 calc R U
H4B H 1.4341 -0.0424 0.6759 0.038 Uiso 1 1 calc R U
C5 C 1.4077(4) 0.2893(2) 0.74099(19) 0.0273(6) Uani 1 1 d . .
H5A H 1.5256 0.3092 0.7677 0.033 Uiso 1 1 calc R U
H5B H 1.4275 0.3029 0.6753 0.033 Uiso 1 1 calc R U
C6 C 1.2214(4) 0.3825(2) 0.77207(17) 0.0249(5) Uani 1 1 d . .
H6A H 1.2431 0.4715 0.7544 0.030 Uiso 1 1 calc R U
H6B H 1.2103 0.3728 0.8381 0.030 Uiso 1 1 calc R U
C7 C 0.9503(4) -0.1305(2) 0.75061(18) 0.0260(5) Uani 1 1 d . .
H7 H 1.0047 -0.1183 0.6913 0.031 Uiso 1 1 calc R U
C8 C 0.9133(4) -0.2513(2) 0.7815(2) 0.0312(6) Uani 1 1 d . .
H8 H 0.9393 -0.3204 0.7438 0.037 Uiso 1 1 calc R U
C9 C 0.8377(4) -0.2695(2) 0.86845(19) 0.0294(6) Uani 1 1 d . .
H9 H 0.8128 -0.3518 0.8916 0.035 Uiso 1 1 calc R U
C10 C 0.7989(4) -0.1668(2) 0.92138(19) 0.0265(6) Uani 1 1 d . .
H10 H 0.7470 -0.1784 0.9811 0.032 Uiso 1 1 calc R U
C11 C 0.8357(3) -0.0465(2) 0.88738(16) 0.0201(5) Uani 1 1 d . .
C12 C 0.7978(3) 0.0709(2) 0.93471(16) 0.0200(5) Uani 1 1 d . .
C13 C 0.7169(4) 0.0735(2) 1.02215(17) 0.0242(5) Uani 1 1 d . .
H13 H 0.6853 -0.0029 1.0531 0.029 Uiso 1 1 calc R U
C14 C 0.6824(4) 0.1875(3) 1.06423(17) 0.0251(5) Uani 1 1 d . .
H14 H 0.6287 0.1890 1.1241 0.030 Uiso 1 1 calc R U
C15 C 0.7267(4) 0.2994(2) 1.01840(17) 0.0233(5) Uani 1 1 d . .
C16 C 0.8096(4) 0.2967(2) 0.93008(16) 0.0230(5) Uani 1 1 d . .
H16 H 0.8398 0.3737 0.8993 0.028 Uiso 1 1 calc R U
C17 C 0.8477(3) 0.1835(2) 0.88736(16) 0.0205(5) Uani 1 1 d . .
C18 C 0.6898(4) 0.4199(3) 1.06356(18) 0.0302(6) Uani 1 1 d . .
H18 H 0.6320 0.4169 1.1228 0.036 Uiso 1 1 calc R U

loop_
_atom_site_aniso_label
_atom_site_aniso_U_11
_atom_site_aniso_U_22
_atom_site_aniso_U_33
_atom_site_aniso_U_23
_atom_site_aniso_U_13
_atom_site_aniso_U_12
Pd1 0.01853(10) 0.01826(10) 0.01538(10) 0.00006(6) 0.00148(7) -0.00451(7)
S1 0.0241(3) 0.0181(3) 0.0186(3) 0.0005(2) 0.0018(2) -0.0017(2)
S2 0.0321(3) 0.0260(3) 0.0171(3) -0.0032(2) 0.0013(3) -0.0108(3)
S3 0.0231(3) 0.0239(3) 0.0296(3) 0.0051(3) -0.0038(3) -0.0033(2)
P1 0.0264(3) 0.0254(3) 0.0218(3) 0.0011(3) 0.0006(3) -0.0062(3)
F1 0.0553(11) 0.0230(8) 0.0456(11) 0.0041(7) -0.0078(9) -0.0034(7)
F2 0.0594(12) 0.0391(9) 0.0323(9) -0.0115(7) 0.0122(9) -0.0181(8)
F3 0.0356(9) 0.0441(10) 0.0412(10) 0.0115(8) -0.0053(8) -0.0202(8)
F4 0.0422(11) 0.0440(11) 0.0653(13) 0.0206(9) -0.0030(10) 0.0066(8)
F5 0.0402(10) 0.0745(14) 0.0404(11) 0.0024(9) -0.0031(9) -0.0333(10)
F6 0.0572(12) 0.0684(13) 0.0229(9) -0.0084(8) 0.0061(8) -0.0200(10)
O1 0.0552(14) 0.0312(10) 0.0301(11) -0.0064(8) -0.0003(10) -0.0108(9)
N1 0.0197(10) 0.0205(10) 0.0220(11) 0.0006(8) -0.0008(9) -0.0047(8)
C1 0.0299(14) 0.0222(12) 0.0196(12) 0.0033(10) 0.0012(11) -0.0022(10)
C2 0.0303(14) 0.0331(14) 0.0194(13) 0.0026(10) -0.0052(11) -0.0073(11)
C3 0.0315(15) 0.0271(13) 0.0278(14) -0.0045(11) 0.0114(12) -0.0042(11)
C4 0.0254(14) 0.0257(13) 0.0394(16) -0.0029(11) 0.0070(12) 0.0015(11)
C5 0.0249(13) 0.0274(13) 0.0315(15) 0.0025(11) -0.0051(11) -0.0110(10)
C6 0.0335(14) 0.0222(12) 0.0215(13) -0.0026(10) -0.0017(11) -0.0104(10)
C7 0.0273(13) 0.0233(12) 0.0268(13) -0.0020(10) -0.0005(11) -0.0039(10)
C8 0.0309(15) 0.0213(12) 0.0420(17) -0.0035(11) -0.0033(13) -0.0055(11)
C9 0.0257(14) 0.0226(12) 0.0399(16) 0.0031(11) -0.0020(12) -0.0070(10)
C10 0.0211(13) 0.0262(13) 0.0312(14) 0.0080(11) -0.0018(11) -0.0063(10)
C11 0.0122(11) 0.0235(12) 0.0235(13) 0.0033(10) -0.0024(10) -0.0023(9)
C12 0.0136(11) 0.0265(12) 0.0191(12) 0.0013(9) -0.0024(9) -0.0026(9)
C13 0.0216(12) 0.0304(13) 0.0195(12) 0.0045(10) 0.0011(10) -0.0061(10)
C14 0.0207(12) 0.0368(14) 0.0169(12) -0.0005(10) 0.0017(10) -0.0046(10)
C15 0.0193(12) 0.0305(13) 0.0190(12) -0.0046(10) 0.0009(10) -0.0013(10)
C16 0.0249(13) 0.0266(12) 0.0171(12) -0.0015(10) 0.0009(10) -0.0047(10)
C17 0.0148(11) 0.0273(12) 0.0191(12) 0.0000(9) -0.0020(9) -0.0033(9)
C18 0.0325(15) 0.0382(15) 0.0203(13) -0.0076(11) -0.0014(11) -0.0051(12)

loop_
_atom_type_symbol
_atom_type_description
_atom_type_scat_dispersion_real
_atom_type_scat_dispersion_imag
_atom_type_scat_source
C C 0.0033 0.0016
;
International Tables for Crystallography
(Vol. C, Tables 4.2.6.8 and 6.1.1.4)
;
H H 0.0000 0.0000
;
International Tables for Crystallography
(Vol. C, Table 6.1.1.4)
;
F F 0.0171 0.0103
;
International Tables for Crystallography
(Vol. C, Tables 4.2.6.8 and 6.1.1.4)
;
N N 0.0061 0.0033
;
International Tables for Crystallography
(Vol. C, Tables 4.2.6.8 and 6.1.1.4)
;
O O 0.0106 0.0060
;
International Tables for Crystallography
(Vol. C, Tables 4.2.6.8 and 6.1.1.4)
;
P P 0.1023 0.0942
;
International Tables for Crystallography
(Vol. C, Tables 4.2.6.8 and 6.1.1.4)
;
Pd Pd -0.9988 1.0072
;
International Tables for Crystallography
(Vol. C, Tables 4.2.6.8 and 6.1.1.4)
;
S S 0.1246 0.1234
;
International Tables for Crystallography
(Vol. C, Tables 4.2.6.8 and 6.1.1.4)
;

loop_
_geom_angle_atom_site_label_1
_geom_angle_atom_site_label_2
_geom_angle_atom_site_label_3
_geom_angle
C17 Pd1 N1 81.26(9)
C17 Pd1 S1 92.45(7)
N1 Pd1 S1 172.00(6)
C17 Pd1 S2 170.93(7)
N1 Pd1 S2 97.03(6)
S1 Pd1 S2 88.41(2)
C17 Pd1 S3 106.92(7)
N1 Pd1 S3 102.59(6)
S1 Pd1 S3 83.92(2)
S2 Pd1 S3 82.15(2)
C6 S1 C1 102.25(12)
C6 S1 Pd1 104.52(8)
C1 S1 Pd1 106.07(8)
C2 S2 C3 101.37(12)
C2 S2 Pd1 98.39(9)
C3 S2 Pd1 109.18(9)
C4 S3 C5 103.28(13)
C4 S3 Pd1 94.72(9)
C5 S3 Pd1 95.87(9)
F4 P1 F2 90.91(11)
F4 P1 F6 90.44(12)
F2 P1 F6 178.65(11)
F4 P1 F5 91.03(11)
F2 P1 F5 89.70(10)
F6 P1 F5 90.27(10)
F4 P1 F1 178.89(12)
F2 P1 F1 88.87(10)
F6 P1 F1 89.78(11)
F5 P1 F1 90.06(11)
F4 P1 F3 89.49(10)
F2 P1 F3 90.30(10)
F6 P1 F3 89.72(10)
F5 P1 F3 179.48(11)
F1 P1 F3 89.42(10)
C7 N1 C11 119.3(2)
C7 N1 Pd1 125.83(17)
C11 N1 Pd1 114.83(16)
C2 C1 S1 111.76(17)
C2 C1 H1A 109.3
S1 C1 H1A 109.3
C2 C1 H1B 109.3
S1 C1 H1B 109.3
H1A C1 H1B 107.9
C1 C2 S2 114.19(18)
C1 C2 H2A 108.7
S2 C2 H2A 108.7
C1 C2 H2B 108.7
S2 C2 H2B 108.7
H2A C2 H2B 107.6
C4 C3 S2 115.87(18)
C4 C3 H3A 108.3
S2 C3 H3A 108.3
C4 C3 H3B 108.3
S2 C3 H3B 108.3
H3A C3 H3B 107.4
C3 C4 S3 117.41(18)
C3 C4 H4A 107.9
S3 C4 H4A 107.9
C3 C4 H4B 107.9
S3 C4 H4B 107.9
H4A C4 H4B 107.2
C6 C5 S3 113.28(17)
C6 C5 H5A 108.9
S3 C5 H5A 108.9
C6 C5 H5B 108.9
S3 C5 H5B 108.9
H5A C5 H5B 107.7
C5 C6 S1 117.80(18)
C5 C6 H6A 107.9
S1 C6 H6A 107.9
C5 C6 H6B 107.9
S1 C6 H6B 107.9
H6A C6 H6B 107.2
N1 C7 C8 122.4(2)
N1 C7 H7 118.8
C8 C7 H7 118.8
C7 C8 C9 118.6(3)
C7 C8 H8 120.7
C9 C8 H8 120.7
C10 C9 C8 119.4(2)
C10 C9 H9 120.3
C8 C9 H9 120.3
C9 C10 C11 120.1(2)
C9 C10 H10 119.9
C11 C10 H10 119.9
N1 C11 C10 120.1(2)
N1 C11 C12 113.8(2)
C10 C11 C12 126.1(2)
C13 C12 C17 120.9(2)
C13 C12 C11 122.2(2)
C17 C12 C11 116.8(2)
C14 C13 C12 120.2(2)
C14 C13 H13 119.9
C12 C13 H13 119.9
C13 C14 C15 119.7(2)
C13 C14 H14 120.1
C15 C14 H14 120.1
C14 C15 C16 120.1(2)
C14 C15 C18 119.4(2)
C16 C15 C18 120.5(2)
C17 C16 C15 121.0(2)
C17 C16 H16 119.5
C15 C16 H16 119.5
C16 C17 C12 118.0(2)
C16 C17 Pd1 128.80(18)
C12 C17 Pd1 113.22(17)
O1 C18 C15 125.5(2)
O1 C18 H18 117.2
C15 C18 H18 117.2

loop_
_geom_bond_atom_site_label_1
_geom_bond_atom_site_label_2
_geom_bond_distance
Pd1 C17 2.009(2)
Pd1 N1 2.067(2)
Pd1 S1 2.2885(9)
Pd1 S2 2.3909(9)
Pd1 S3 2.8885(12)
S1 C6 1.821(3)
S1 C1 1.834(3)
S2 C2 1.816(3)
S2 C3 1.827(3)
S3 C4 1.804(3)
S3 C5 1.814(3)
P1 F4 1.5878(19)
P1 F2 1.5931(18)
P1 F6 1.5960(18)
P1 F5 1.5987(18)
P1 F1 1.6007(17)
P1 F3 1.6034(18)
O1 C18 1.206(3)
N1 C7 1.346(3)
N1 C11 1.369(3)
C1 C2 1.522(4)
C1 H1A 0.9900
C1 H1B 0.9900
C2 H2A 0.9900
C2 H2B 0.9900
C3 C4 1.513(4)
C3 H3A 0.9900
C3 H3B 0.9900
C4 H4A 0.9900
C4 H4B 0.9900
C5 C6 1.528(4)
C5 H5A 0.9900
C5 H5B 0.9900
C6 H6A 0.9900
C6 H6B 0.9900
C7 C8 1.383(4)
C7 H7 0.9500
C8 C9 1.384(4)
C8 H8 0.9500
C9 C10 1.382(4)
C9 H9 0.9500
C10 C11 1.389(3)
C10 H10 0.9500
C11 C12 1.461(3)
C12 C13 1.392(3)
C12 C17 1.418(3)
C13 C14 1.388(4)
C13 H13 0.9500
C14 C15 1.389(4)
C14 H14 0.9500
C15 C16 1.409(3)
C15 C18 1.472(4)
C16 C17 1.385(3)
C16 H16 0.9500
C18 H18 0.9500

loop_
_geom_torsion_atom_site_label_1
_geom_torsion_atom_site_label_2
_geom_torsion_atom_site_label_3
_geom_torsion_atom_site_label_4
_geom_torsion
C6 S1 C1 C2 131.68(19)
Pd1 S1 C1 C2 22.4(2)
S1 C1 C2 S2 -49.4(2)
C3 S2 C2 C1 -63.3(2)
Pd1 S2 C2 C1 48.28(19)
C2 S2 C3 C4 135.3(2)
Pd1 S2 C3 C4 32.1(2)
S2 C3 C4 S3 -55.8(3)
C5 S3 C4 C3 -54.3(2)
Pd1 S3 C4 C3 42.9(2)
C4 S3 C5 C6 126.9(2)
Pd1 S3 C5 C6 30.59(19)
S3 C5 C6 S1 -59.0(2)
C1 S1 C6 C5 -58.4(2)
Pd1 S1 C6 C5 52.0(2)
C11 N1 C7 C8 0.8(4)
Pd1 N1 C7 C8 178.94(19)
N1 C7 C8 C9 -1.2(4)
C7 C8 C9 C10 0.9(4)
C8 C9 C10 C11 0.0(4)
C7 N1 C11 C10 0.1(4)
Pd1 N1 C11 C10 -178.26(18)
C7 N1 C11 C12 -179.0(2)
Pd1 N1 C11 C12 2.6(3)
C9 C10 C11 N1 -0.5(4)
C9 C10 C11 C12 178.5(2)
N1 C11 C12 C13 178.8(2)
C10 C11 C12 C13 -0.2(4)
N1 C11 C12 C17 -1.3(3)
C10 C11 C12 C17 179.7(2)
C17 C12 C13 C14 0.5(4)
C11 C12 C13 C14 -179.6(2)
C12 C13 C14 C15 0.7(4)
C13 C14 C15 C16 -1.1(4)
C13 C14 C15 C18 -179.9(2)
C14 C15 C16 C17 0.2(4)
C18 C15 C16 C17 179.0(2)
C15 C16 C17 C12 1.0(4)
C15 C16 C17 Pd1 -179.66(19)
C13 C12 C17 C16 -1.4(4)
C11 C12 C17 C16 178.8(2)
C13 C12 C17 Pd1 179.20(19)
C11 C12 C17 Pd1 -0.7(3)
C14 C15 C18 O1 178.0(3)
C16 C15 C18 O1 -0.9(4)
